data_4117908
loop_
_publ_author_name
'Vanessa Kar-Yan Lo'
'Zhen Guo'
'Matthew Kwok-Wai Choi'
'Wing-Yiu Yu'
'Jie-Sheng Huang'
'Chi-Ming Che'

_publ_contact_author_address
;
Department of Chemistry
The University of Hong Kong
Pokfulam Road, Pokfulam,
Hong Kong SAR, 
P. R. CHINA
;
_publ_contact_author_email cmche@hku.hk
_publ_contact_author_fax '(852)2915 5176'
_publ_contact_author_name 'Professor C. M. Che'
_publ_contact_author_phone '(852)2859 2153'
_publ_section_title
;
 Highly Selective Intramolecular Carbene Insertion into Primary C-H Bond
 of \a-Diazoacetamides Mediated by a (p-Cymene)ruthenium(II) Carboxylate
 Complex
;
_journal_name_full 'Journal of the American Chemical Society'
_journal_page_first 7588
_journal_page_last 7591
_journal_paper_doi 10.1021/ja3006989
_journal_volume 134
_journal_year 2012
_chemical_formula_moiety 'C51 H52 Cl N O5 Ru'
_chemical_formula_sum 'C51 H52 Cl N O5 Ru'
_chemical_formula_weight 895.46
_chemical_name_systematic
; 
 ? 
;
_space_group_IT_number 2
_symmetry_cell_setting triclinic
_symmetry_Int_Tables_number 2
_symmetry_space_group_name_Hall '-P 1'
_symmetry_space_group_name_H-M 'P -1'
_atom_sites_solution_hydrogens geom
_atom_sites_solution_primary direct
_atom_sites_solution_secondary difmap
_audit_creation_method SHELXL-97
_cell_angle_alpha 64.420(1)
_cell_angle_beta 69.503(1)
_cell_angle_gamma 62.713(1)
_cell_formula_units_Z 2
_cell_length_a 13.3535(12)
_cell_length_b 13.8763(13)
_cell_length_c 15.4248(14)
_cell_measurement_reflns_used 13343
_cell_measurement_temperature 300(2)
_cell_measurement_theta_max 25.02
_cell_measurement_theta_min 2.64
_cell_volume 2249.5(4)
_computing_cell_refinement 'SAINT v7.34A (Bruker AXS Inc, 2006)'
_computing_data_collection 'SMART (Bruker AXS Inc, 2004)'
_computing_data_reduction 'CrystalStructure (Rigaku/MSC and Rigaku Corporation, 2006)'
_computing_molecular_graphics 'MERCURY (Macrae et al., 2008)'
_computing_publication_material 'SHELXL97 (Sheldrick, 2008)'
_computing_structure_refinement 'SHELXL-97 (Sheldrick, 2008)'
_computing_structure_solution 'SHELXS-97 (Sheldrick, 2008)'
_diffrn_ambient_temperature 300(2)
_diffrn_measured_fraction_theta_full 0.980
_diffrn_measured_fraction_theta_max 0.980
_diffrn_measurement_device_type 'Bruker SMART 1000 CCD'
_diffrn_measurement_method '\w scan'
_diffrn_radiation_monochromator graphite
_diffrn_radiation_source 'fine-focus sealed tube'
_diffrn_radiation_type MoK\a
_diffrn_radiation_wavelength 0.71073
_diffrn_reflns_av_R_equivalents 0.0170
_diffrn_reflns_av_sigmaI/netI 0.0288
_diffrn_reflns_limit_h_max 14
_diffrn_reflns_limit_h_min -15
_diffrn_reflns_limit_k_max 16
_diffrn_reflns_limit_k_min -16
_diffrn_reflns_limit_l_max 18
_diffrn_reflns_limit_l_min -16
_diffrn_reflns_number 13343
_diffrn_reflns_theta_full 25.02
_diffrn_reflns_theta_max 25.02
_diffrn_reflns_theta_min 2.64
_diffrn_standards_number 0
_exptl_absorpt_coefficient_mu 0.455
_exptl_absorpt_correction_T_max 0.9516
_exptl_absorpt_correction_T_min 0.8318
_exptl_absorpt_correction_type multi-scan
_exptl_absorpt_process_details 'SADABS (Sheldrick, 2008)'
_exptl_crystal_colour yellow
_exptl_crystal_density_diffrn 1.322
_exptl_crystal_description block
_exptl_crystal_F_000 932
_exptl_crystal_size_max 0.42
_exptl_crystal_size_mid 0.12
_exptl_crystal_size_min 0.11
_refine_diff_density_max 0.853
_refine_diff_density_min -0.367
_refine_diff_density_rms 0.055
_refine_ls_extinction_method none
_refine_ls_goodness_of_fit_ref 1.022
_refine_ls_hydrogen_treatment constr
_refine_ls_matrix_type full
_refine_ls_number_parameters 647
_refine_ls_number_reflns 7795
_refine_ls_number_restraints 119
_refine_ls_restrained_S_all 1.025
_refine_ls_R_factor_all 0.0511
_refine_ls_R_factor_gt 0.0417
_refine_ls_shift/su_max 0.001
_refine_ls_shift/su_mean 0.000
_refine_ls_structure_factor_coef Fsqd
_refine_ls_weighting_details 'calc w=1/[\s^2^(Fo^2^)+(0.0730P)^2^+1.0929P] where P=(Fo^2^+2Fc^2^)/3'
_refine_ls_weighting_scheme calc
_refine_ls_wR_factor_gt 0.1138
_refine_ls_wR_factor_ref 0.1238
_reflns_number_gt 6668
_reflns_number_total 7795
_reflns_threshold_expression I>2\s(I)
_cod_data_source_file ja3006989_si_003.cif
_cod_data_source_block wt1505w-shelxl
_cod_database_code 4117908

loop_
_symmetry_equiv_pos_as_xyz
'x, y, z'
'-x, -y, -z'

loop_
_atom_site_label
_atom_site_type_symbol
_atom_site_fract_x
_atom_site_fract_y
_atom_site_fract_z
_atom_site_U_iso_or_equiv
_atom_site_adp_type
_atom_site_occupancy
_atom_site_symmetry_multiplicity
_atom_site_calc_flag
_atom_site_refinement_flags
_atom_site_disorder_assembly
_atom_site_disorder_group
Ru1 Ru 0.38101(2) 0.12000(2) 0.731007(18) 0.05341(11) Uani 1 1 d . . .
Cl2 Cl 0.00940(14) 0.86681(14) 0.43856(14) 0.1600(8) Uani 1 1 d . . .
O1 O 0.4629(2) 0.13571(19) 0.81578(16) 0.0665(6) Uani 1 1 d . . .
O2 O 0.4581(2) 0.30150(18) 0.69891(16) 0.0656(6) Uani 1 1 d . . .
O3 O 0.2436(2) 0.2204(2) 0.8087(2) 0.0812(7) Uani 1 1 d . A .
O4 O 0.1232(3) 0.3104(3) 0.7085(3) 0.1062(10) Uani 1 1 d . A .
O5 O 0.5802(3) 0.2623(2) 0.53548(19) 0.0814(7) Uani 1 1 d . . .
N1 N 0.4240(3) 0.3350(3) 0.4668(2) 0.0731(8) Uani 1 1 d . . .
C1 C 0.4023(3) 0.2788(3) 0.6459(2) 0.0564(7) Uani 1 1 d . . .
H1 H 0.3262 0.3391 0.6403 0.068 Uiso 1 1 calc RD . .
C2 C 0.4765(4) 0.2921(3) 0.5443(2) 0.0621(8) Uani 1 1 d . . .
C3 C 0.2995(4) 0.3708(4) 0.4814(3) 0.0842(12) Uani 1 1 d . . .
H3A H 0.2724 0.3273 0.5473 0.101 Uiso 1 1 calc RD . .
H3B H 0.2830 0.3505 0.4364 0.101 Uiso 1 1 calc R . .
C4 C 0.2321(4) 0.4961(4) 0.4672(3) 0.0784(11) Uani 1 1 d . . .
C5 C 0.1250(5) 0.5478(5) 0.4395(4) 0.1049(16) Uani 1 1 d . . .
H5 H 0.0986 0.5039 0.4278 0.126 Uiso 1 1 calc R . .
C6 C 0.0589(5) 0.6587(6) 0.4294(4) 0.123(2) Uani 1 1 d . . .
H6 H -0.0113 0.6908 0.4099 0.147 Uiso 1 1 calc R . .
C7 C 0.0957(4) 0.7233(5) 0.4477(4) 0.1060(17) Uani 1 1 d . . .
C8 C 0.2010(4) 0.6781(4) 0.4745(3) 0.0906(12) Uani 1 1 d . . .
H8 H 0.2264 0.7231 0.4858 0.109 Uiso 1 1 calc R . .
C9 C 0.2668(4) 0.5649(4) 0.4840(3) 0.0806(11) Uani 1 1 d . . .
H9 H 0.3375 0.5336 0.5025 0.097 Uiso 1 1 calc R . .
C10 C 0.4963(5) 0.3531(4) 0.3642(3) 0.0948(15) Uani 1 1 d . . .
C11 C 0.5839(6) 0.2390(5) 0.3536(4) 0.129(2) Uani 1 1 d . . .
H11A H 0.6352 0.2054 0.3983 0.155 Uiso 1 1 calc R . .
H11B H 0.6268 0.2507 0.2878 0.155 Uiso 1 1 calc R . .
H11C H 0.5452 0.1887 0.3680 0.155 Uiso 1 1 calc R . .
C12 C 0.4204(7) 0.4071(7) 0.2887(4) 0.147(3) Uani 1 1 d . . .
H12A H 0.3712 0.4840 0.2880 0.177 Uiso 1 1 calc R . .
H12B H 0.3744 0.3627 0.3054 0.177 Uiso 1 1 calc R . .
H12C H 0.4676 0.4087 0.2251 0.177 Uiso 1 1 calc R . .
C13 C 0.5543(6) 0.4346(4) 0.3438(3) 0.1139(18) Uani 1 1 d . . .
H13A H 0.4975 0.5041 0.3555 0.137 Uiso 1 1 calc R . .
H13B H 0.5935 0.4519 0.2769 0.137 Uiso 1 1 calc R . .
H13C H 0.6085 0.3992 0.3862 0.137 Uiso 1 1 calc R . .
C14 C 0.4821(3) 0.2247(3) 0.7819(2) 0.0594(8) Uani 1 1 d . . .
C15 C 0.5381(4) 0.2507(3) 0.8343(2) 0.0683(9) Uani 1 1 d . . .
H15 H 0.5609 0.3156 0.7873 0.082 Uiso 1 1 calc R . .
C16 C 0.6482(3) 0.1497(3) 0.8596(2) 0.0659(9) Uani 1 1 d . . .
C17 C 0.7497(5) 0.1468(5) 0.7967(3) 0.1106(18) Uani 1 1 d . . .
H17 H 0.7510 0.2070 0.7381 0.133 Uiso 1 1 calc R . .
C18 C 0.8502(5) 0.0575(7) 0.8175(5) 0.145(3) Uani 1 1 d . . .
H18 H 0.9189 0.0578 0.7736 0.174 Uiso 1 1 calc R . .
C19 C 0.8496(5) -0.0323(6) 0.9032(4) 0.1185(18) Uani 1 1 d . . .
H19 H 0.9176 -0.0936 0.9172 0.142 Uiso 1 1 calc R . .
C20 C 0.7507(5) -0.0311(4) 0.9664(3) 0.0975(14) Uani 1 1 d . . .
H20 H 0.7504 -0.0912 1.0252 0.117 Uiso 1 1 calc R . .
C21 C 0.6481(4) 0.0589(3) 0.9453(3) 0.0775(10) Uani 1 1 d . . .
H21 H 0.5795 0.0578 0.9889 0.093 Uiso 1 1 calc R . .
C22 C 0.4562(4) 0.2890(3) 0.9213(3) 0.0788(11) Uani 1 1 d . . .
C23 C 0.4848(6) 0.3473(5) 0.9557(4) 0.1173(19) Uani 1 1 d . . .
H23 H 0.5510 0.3644 0.9254 0.141 Uiso 1 1 calc R . .
C24 C 0.4128(9) 0.3809(6) 1.0374(5) 0.144(3) Uani 1 1 d . . .
H24 H 0.4333 0.4193 1.0611 0.173 Uiso 1 1 calc R . .
C25 C 0.3164(8) 0.3597(6) 1.0819(5) 0.143(3) Uani 1 1 d . . .
H25 H 0.2694 0.3843 1.1349 0.171 Uiso 1 1 calc R . .
C26 C 0.2879(6) 0.3013(7) 1.0485(5) 0.134(2) Uani 1 1 d . . .
H26 H 0.2217 0.2843 1.0800 0.161 Uiso 1 1 calc R . .
C27 C 0.3568(5) 0.2665(5) 0.9675(4) 0.1106(16) Uani 1 1 d . . .
H27 H 0.3354 0.2279 0.9448 0.133 Uiso 1 1 calc R . .
C28 C 0.1565(4) 0.2872(5) 0.7816(3) 0.0897(13) Uani 1 1 d . . .
C29 C 0.0738(4) 0.3606(4) 0.8535(4) 0.0914(13) Uani 0.649(16) 1 d PU A 1
H29 H 0.1178 0.3431 0.9011 0.110 Uiso 0.649(16) 1 calc PR A 1
C30 C -0.0406(15) 0.3367(18) 0.9137(11) 0.078(3) Uani 0.649(16) 1 d PU A 1
C31 C -0.0855(15) 0.3421(14) 1.0013(10) 0.100(4) Uani 0.649(16) 1 d PU A 1
H31 H -0.0467 0.3544 1.0329 0.120 Uiso 0.649(16) 1 calc PR A 1
C32 C -0.189(3) 0.330(4) 1.048(2) 0.136(8) Uani 0.649(16) 1 d PU A 1
H32 H -0.2244 0.3413 1.1088 0.163 Uiso 0.649(16) 1 calc PR A 1
C33 C -0.2388(16) 0.3017(16) 1.0041(16) 0.141(7) Uani 0.649(16) 1 d PU A 1
H33 H -0.3013 0.2793 1.0399 0.169 Uiso 0.649(16) 1 calc PR A 1
C34 C -0.1998(12) 0.3050(17) 0.9094(17) 0.164(7) Uani 0.649(16) 1 d P A 1
H34 H -0.2404 0.2977 0.8758 0.197 Uiso 0.649(16) 1 calc PR A 1
C35 C -0.0964(18) 0.320(2) 0.8661(15) 0.151(8) Uani 0.649(16) 1 d PU A 1
H35 H -0.0639 0.3185 0.8023 0.181 Uiso 0.649(16) 1 calc PR A 1
C36 C 0.0497(10) 0.4852(11) 0.7917(12) 0.092(4) Uani 0.649(16) 1 d PU A 1
C37 C 0.0926(14) 0.5444(10) 0.8101(10) 0.133(4) Uani 0.649(16) 1 d PU A 1
H37 H 0.1367 0.5077 0.8584 0.160 Uiso 0.649(16) 1 calc PR A 1
C38 C 0.071(2) 0.6592(13) 0.7576(15) 0.161(7) Uani 0.649(16) 1 d PU A 1
H38 H 0.1073 0.6982 0.7646 0.193 Uiso 0.649(16) 1 calc PR A 1
C39 C -0.002(2) 0.7128(15) 0.6970(12) 0.146(6) Uani 0.649(16) 1 d PU A 1
H39 H -0.0238 0.7912 0.6634 0.176 Uiso 0.649(16) 1 calc PR A 1
C40 C -0.0416(17) 0.646(2) 0.6879(13) 0.190(8) Uani 0.649(16) 1 d P A 1
H40 H -0.0879 0.6804 0.6415 0.229 Uiso 0.649(16) 1 calc PR A 1
C41 C -0.0243(9) 0.5438(10) 0.7332(8) 0.122(4) Uani 0.649(16) 1 d P A 1
H41 H -0.0639 0.5082 0.7259 0.147 Uiso 0.649(16) 1 calc PR A 1
C29' C 0.0738(4) 0.3606(4) 0.8535(4) 0.0914(13) Uani 0.351(16) 1 d PU A 2
H29' H 0.1076 0.3267 0.9118 0.110 Uiso 0.351(16) 1 calc PRD A 2
C30' C -0.031(3) 0.338(3) 0.883(2) 0.101(12) Uani 0.351(16) 1 d PDU A 2
C31' C -0.075(3) 0.369(3) 0.970(3) 0.135(13) Uani 0.351(16) 1 d PDU A 2
H31' H -0.0458 0.4133 0.9771 0.162 Uiso 0.351(16) 1 calc PRD A 2
C32' C -0.161(6) 0.334(6) 1.045(3) 0.128(12) Uani 0.351(16) 1 d PDU A 2
H32' H -0.1861 0.3553 1.1005 0.153 Uiso 0.351(16) 1 calc PR A 2
C33' C -0.208(2) 0.269(2) 1.0359(15) 0.104(7) Uani 0.351(16) 1 d PDU A 2
H33' H -0.2658 0.2470 1.0849 0.124 Uiso 0.351(16) 1 calc PR A 2
C34' C -0.1676(18) 0.2386(19) 0.9518(15) 0.110(7) Uani 0.351(16) 1 d PDU A 2
H34' H -0.2012 0.1987 0.9427 0.132 Uiso 0.351(16) 1 calc PR A 2
C35' C -0.077(3) 0.267(3) 0.880(2) 0.130(10) Uani 0.351(16) 1 d PDU A 2
H35' H -0.0454 0.2367 0.8292 0.156 Uiso 0.351(16) 1 calc PR A 2
C36' C 0.067(2) 0.4847(19) 0.8072(17) 0.110(10) Uani 0.351(16) 1 d PDU A 2
C37' C 0.1562(15) 0.521(2) 0.798(2) 0.170(12) Uani 0.351(16) 1 d PDU A 2
H37' H 0.2220 0.4674 0.8234 0.204 Uiso 0.351(16) 1 calc PR A 2
C38' C 0.145(2) 0.637(2) 0.751(3) 0.161(13) Uani 0.351(16) 1 d PD A 2
H38' H 0.2068 0.6573 0.7408 0.193 Uiso 0.351(16) 1 calc PR A 2
C39' C 0.045(2) 0.7216(18) 0.721(3) 0.134(9) Uani 0.351(16) 1 d PDU A 2
H39' H 0.0340 0.7989 0.6998 0.160 Uiso 0.351(16) 1 calc PR A 2
C40' C -0.039(2) 0.687(2) 0.723(3) 0.21(2) Uani 0.351(16) 1 d PDU A 2
H40' H -0.0959 0.7365 0.6861 0.258 Uiso 0.351(16) 1 calc PR A 2
C41' C -0.036(2) 0.576(2) 0.783(3) 0.190(13) Uani 0.351(16) 1 d PDU A 2
H41' H -0.1039 0.5625 0.8084 0.228 Uiso 0.351(16) 1 calc PR A 2
C42 C 0.5215(3) -0.0087(3) 0.6688(3) 0.0648(8) Uani 1 1 d D . .
C43 C 0.4836(3) -0.0614(3) 0.7695(3) 0.0679(9) Uani 1 1 d D . .
H43 H 0.5361 -0.1018 0.8112 0.081 Uiso 1 1 calc R . .
C44 C 0.3690(3) -0.0544(3) 0.8084(3) 0.0707(9) Uani 1 1 d D . .
H44 H 0.3479 -0.0945 0.8737 0.085 Uiso 1 1 calc R . .
C45 C 0.2874(4) 0.0130(3) 0.7481(3) 0.0785(11) Uani 1 1 d D . .
C46 C 0.3220(3) 0.0698(3) 0.6489(3) 0.0732(10) Uani 1 1 d D . .
H46 H 0.2681 0.1154 0.6083 0.088 Uiso 1 1 calc R . .
C47 C 0.4375(3) 0.0578(3) 0.6107(3) 0.0657(9) Uani 1 1 d D . .
H47 H 0.4588 0.0954 0.5447 0.079 Uiso 1 1 calc R . .
C48 C 0.6455(4) -0.0251(4) 0.6247(4) 0.0874(12) Uani 1 1 d . . .
H48 H 0.6483 0.0338 0.5601 0.105 Uiso 1 1 calc R . .
C49 C 0.7027(5) -0.1392(6) 0.6092(5) 0.126(2) Uani 1 1 d . . .
H49A H 0.6570 -0.1464 0.5777 0.151 Uiso 1 1 calc R . .
H49B H 0.7105 -0.1992 0.6712 0.151 Uiso 1 1 calc R . .
H49C H 0.7773 -0.1454 0.5686 0.151 Uiso 1 1 calc R . .
C50 C 0.7060(5) -0.0137(6) 0.6808(5) 0.133(2) Uani 1 1 d . . .
H50A H 0.7844 -0.0259 0.6479 0.159 Uiso 1 1 calc R . .
H50B H 0.7037 -0.0695 0.7451 0.159 Uiso 1 1 calc R . .
H50C H 0.6695 0.0619 0.6861 0.159 Uiso 1 1 calc R . .
C51 C 0.1616(4) 0.0284(5) 0.7899(5) 0.124(2) Uani 1 1 d . . .
H51A H 0.1144 0.1062 0.7606 0.149 Uiso 1 1 calc R . .
H51B H 0.1472 0.0112 0.8595 0.149 Uiso 1 1 calc R . .
H51C H 0.1439 -0.0226 0.7760 0.149 Uiso 1 1 calc R . .

loop_
_atom_site_aniso_label
_atom_site_aniso_U_11
_atom_site_aniso_U_22
_atom_site_aniso_U_33
_atom_site_aniso_U_23
_atom_site_aniso_U_13
_atom_site_aniso_U_12
Ru1 0.05862(17) 0.05246(16) 0.05145(17) -0.01427(11) -0.01023(11) -0.02467(12)
Cl2 0.1117(11) 0.1062(10) 0.1387(13) 0.0060(9) 0.0039(10) -0.0036(8)
O1 0.0976(17) 0.0607(13) 0.0495(12) -0.0034(10) -0.0222(12) -0.0427(13)
O2 0.1051(18) 0.0546(12) 0.0489(12) -0.0059(10) -0.0283(12) -0.0387(12)
O3 0.0754(17) 0.0812(17) 0.0763(17) -0.0288(14) -0.0037(14) -0.0247(14)
O4 0.0751(19) 0.124(3) 0.106(2) -0.048(2) -0.0262(17) -0.0085(17)
O5 0.0877(19) 0.0822(17) 0.0691(16) -0.0146(13) -0.0091(14) -0.0404(15)
N1 0.117(3) 0.0713(18) 0.0450(15) -0.0129(13) -0.0227(16) -0.0462(18)
C1 0.073(2) 0.0536(16) 0.0466(16) -0.0124(13) -0.0175(15) -0.0255(15)
C2 0.090(3) 0.0552(18) 0.0497(18) -0.0121(14) -0.0156(17) -0.0358(17)
C3 0.129(4) 0.092(3) 0.062(2) -0.007(2) -0.040(2) -0.065(3)
C4 0.099(3) 0.087(3) 0.056(2) -0.0011(18) -0.030(2) -0.049(2)
C5 0.109(4) 0.124(4) 0.087(3) 0.000(3) -0.036(3) -0.066(3)
C6 0.088(3) 0.134(5) 0.105(4) 0.017(4) -0.036(3) -0.047(4)
C7 0.082(3) 0.096(3) 0.082(3) 0.005(3) -0.005(2) -0.026(3)
C8 0.095(3) 0.077(3) 0.080(3) -0.010(2) -0.015(2) -0.031(2)
C9 0.089(3) 0.078(2) 0.076(3) -0.009(2) -0.033(2) -0.033(2)
C10 0.170(5) 0.088(3) 0.0448(19) -0.0203(19) -0.008(2) -0.072(3)
C11 0.213(7) 0.100(3) 0.070(3) -0.043(3) 0.028(3) -0.079(4)
C12 0.236(8) 0.176(6) 0.052(3) -0.018(3) -0.038(4) -0.103(6)
C13 0.193(6) 0.097(3) 0.061(2) -0.012(2) 0.000(3) -0.091(4)
C14 0.084(2) 0.0575(18) 0.0427(16) -0.0114(14) -0.0157(15) -0.0320(16)
C15 0.107(3) 0.0641(19) 0.0485(18) -0.0049(15) -0.0259(18) -0.048(2)
C16 0.092(3) 0.077(2) 0.0442(17) -0.0118(16) -0.0148(17) -0.049(2)
C17 0.105(4) 0.154(5) 0.061(3) 0.000(3) -0.011(3) -0.074(4)
C18 0.089(4) 0.219(8) 0.097(4) -0.025(5) -0.001(3) -0.067(5)
C19 0.094(4) 0.141(5) 0.097(4) -0.032(4) -0.024(3) -0.026(3)
C20 0.108(4) 0.090(3) 0.071(3) -0.007(2) -0.021(3) -0.031(3)
C21 0.088(3) 0.077(2) 0.053(2) -0.0082(18) -0.0070(19) -0.035(2)
C22 0.115(3) 0.067(2) 0.058(2) -0.0155(17) -0.037(2) -0.026(2)
C23 0.189(6) 0.104(4) 0.094(3) -0.044(3) -0.030(4) -0.068(4)
C24 0.228(9) 0.122(5) 0.104(5) -0.065(4) -0.030(5) -0.055(6)
C25 0.184(7) 0.114(5) 0.087(4) -0.051(4) -0.038(4) 0.005(5)
C26 0.117(4) 0.178(6) 0.102(4) -0.070(5) -0.020(3) -0.027(4)
C27 0.109(4) 0.148(5) 0.090(3) -0.061(3) -0.017(3) -0.040(4)
C28 0.096(3) 0.122(4) 0.064(2) -0.015(2) -0.030(2) -0.053(3)
C29 0.082(3) 0.104(3) 0.085(3) -0.041(3) -0.017(2) -0.021(2)
C30 0.072(8) 0.090(6) 0.071(7) -0.041(6) -0.002(6) -0.024(6)
C31 0.089(7) 0.122(10) 0.076(6) -0.027(6) 0.013(5) -0.054(7)
C32 0.119(18) 0.170(12) 0.122(11) -0.045(9) 0.022(11) -0.091(12)
C33 0.126(11) 0.124(12) 0.154(15) -0.018(11) -0.015(10) -0.064(9)
C34 0.102(9) 0.185(16) 0.24(2) -0.124(16) -0.014(11) -0.045(9)
C35 0.100(10) 0.22(2) 0.170(13) -0.135(15) 0.011(9) -0.052(15)
C36 0.067(5) 0.076(6) 0.115(10) -0.025(6) -0.024(6) -0.012(4)
C37 0.145(12) 0.099(8) 0.155(10) -0.040(7) -0.048(9) -0.031(8)
C38 0.20(2) 0.091(10) 0.181(17) -0.030(10) -0.038(14) -0.054(12)
C39 0.186(17) 0.100(10) 0.121(11) -0.017(8) -0.004(11) -0.063(10)
C40 0.215(16) 0.20(2) 0.129(12) -0.090(14) 0.064(11) -0.091(16)
C41 0.122(7) 0.098(6) 0.083(6) -0.015(5) -0.022(5) -0.001(5)
C29' 0.082(3) 0.104(3) 0.085(3) -0.041(3) -0.017(2) -0.021(2)
C30' 0.066(11) 0.087(11) 0.10(2) -0.041(15) 0.033(14) -0.013(9)
C31' 0.120(17) 0.113(16) 0.17(3) -0.04(2) 0.02(2) -0.074(12)
C32' 0.12(3) 0.16(2) 0.13(2) -0.039(18) -0.023(19) -0.067(18)
C33' 0.122(17) 0.105(16) 0.080(11) -0.011(11) -0.014(10) -0.059(14)
C34' 0.104(10) 0.118(10) 0.124(11) -0.040(7) -0.010(7) -0.062(8)
C35' 0.090(16) 0.14(2) 0.186(19) -0.093(16) 0.021(13) -0.056(16)
C36' 0.16(2) 0.107(15) 0.053(9) -0.051(9) 0.043(12) -0.064(16)
C37' 0.059(10) 0.140(19) 0.22(2) -0.037(16) -0.011(14) 0.003(12)
C38' 0.116(18) 0.14(2) 0.28(4) -0.09(2) -0.07(2) -0.042(16)
C39' 0.15(2) 0.110(16) 0.14(2) -0.028(16) -0.058(15) -0.032(16)
C40' 0.16(2) 0.065(14) 0.22(3) 0.059(17) -0.02(2) 0.002(16)
C41' 0.181(15) 0.192(16) 0.190(16) -0.049(10) -0.045(10) -0.067(10)
C42 0.069(2) 0.0579(18) 0.074(2) -0.0277(17) -0.0098(18) -0.0256(16)
C43 0.072(2) 0.0525(18) 0.078(2) -0.0145(16) -0.0240(18) -0.0214(16)
C44 0.084(2) 0.0586(19) 0.070(2) -0.0096(17) -0.0139(19) -0.0365(18)
C45 0.077(2) 0.071(2) 0.099(3) -0.022(2) -0.019(2) -0.041(2)
C46 0.085(3) 0.068(2) 0.082(3) -0.0166(19) -0.032(2) -0.0356(19)
C47 0.090(3) 0.0586(18) 0.058(2) -0.0206(16) -0.0147(18) -0.0333(18)
C48 0.073(2) 0.079(3) 0.099(3) -0.026(2) -0.007(2) -0.027(2)
C49 0.100(4) 0.162(6) 0.129(5) -0.084(4) -0.008(3) -0.034(4)
C50 0.087(3) 0.143(5) 0.195(7) -0.097(5) -0.009(4) -0.037(3)
C51 0.088(3) 0.110(4) 0.176(6) -0.018(4) -0.039(4) -0.054(3)

loop_
_atom_type_symbol
_atom_type_description
_atom_type_scat_dispersion_real
_atom_type_scat_dispersion_imag
_atom_type_scat_source
C C 0.0033 0.0016 'International Tables Vol C Tables 4.2.6.8 and 6.1.1.4'
H H 0.0000 0.0000 'International Tables Vol C Tables 4.2.6.8 and 6.1.1.4'
N N 0.0061 0.0033 'International Tables Vol C Tables 4.2.6.8 and 6.1.1.4'
O O 0.0106 0.0060 'International Tables Vol C Tables 4.2.6.8 and 6.1.1.4'
Ru Ru -1.2594 0.8363 'International Tables Vol C Tables 4.2.6.8 and 6.1.1.4'
Cl Cl 0.1484 0.1585 'International Tables Vol C Tables 4.2.6.8 and 6.1.1.4'

loop_
_geom_angle_atom_site_label_1
_geom_angle_atom_site_label_2
_geom_angle_atom_site_label_3
_geom_angle
O3 Ru1 O1 78.14(11)
O3 Ru1 C1 81.91(12)
O1 Ru1 C1 77.58(10)
O3 Ru1 C47 145.59(14)
O1 Ru1 C47 134.98(13)
C1 Ru1 C47 95.21(12)
O3 Ru1 C46 110.88(14)
O1 Ru1 C46 168.63(12)
C1 Ru1 C46 109.92(13)
C47 Ru1 C46 38.07(14)
O3 Ru1 C43 133.14(13)
O1 Ru1 C43 88.86(12)
C1 Ru1 C43 139.10(14)
C47 Ru1 C43 67.72(14)
C46 Ru1 C43 79.90(14)
O3 Ru1 C42 171.02(12)
O1 Ru1 C42 101.41(12)
C1 Ru1 C42 106.83(13)
C47 Ru1 C42 37.70(14)
C46 Ru1 C42 68.56(14)
C43 Ru1 C42 38.07(14)
O3 Ru1 C45 93.84(14)
O1 Ru1 C45 138.31(13)
C1 Ru1 C45 142.41(14)
C47 Ru1 C45 67.76(15)
C46 Ru1 C45 37.29(15)
C43 Ru1 C45 66.93(14)
C42 Ru1 C45 80.49(14)
O3 Ru1 C44 103.46(13)
O1 Ru1 C44 105.27(12)
C1 Ru1 C44 174.28(13)
C47 Ru1 C44 79.25(14)
C46 Ru1 C44 66.52(14)
C43 Ru1 C44 37.19(14)
C42 Ru1 C44 67.87(14)
C45 Ru1 C44 36.39(14)
C14 O1 Ru1 114.7(2)
C14 O2 C1 116.5(2)
C28 O3 Ru1 125.1(3)
C2 N1 C3 120.8(3)
C2 N1 C10 118.7(4)
C3 N1 C10 120.4(3)
O2 C1 C2 104.2(3)
O2 C1 Ru1 107.97(18)
C2 C1 Ru1 119.1(2)
O2 C1 H1 108.4
C2 C1 H1 108.4
Ru1 C1 H1 108.4
O5 C2 N1 123.0(3)
O5 C2 C1 119.0(3)
N1 C2 C1 118.0(3)
N1 C3 C4 115.8(3)
N1 C3 H3A 108.3
C4 C3 H3A 108.3
N1 C3 H3B 108.3
C4 C3 H3B 108.3
H3A C3 H3B 107.4
C9 C4 C5 116.3(4)
C9 C4 C3 123.8(4)
C5 C4 C3 119.8(4)
C6 C5 C4 122.5(5)
C6 C5 H5 118.8
C4 C5 H5 118.8
C5 C6 C7 119.4(5)
C5 C6 H6 120.3
C7 C6 H6 120.3
C6 C7 C8 121.3(5)
C6 C7 Cl2 120.4(5)
C8 C7 Cl2 118.4(5)
C9 C8 C7 118.1(5)
C9 C8 H8 120.9
C7 C8 H8 120.9
C8 C9 C4 122.4(4)
C8 C9 H9 118.8
C4 C9 H9 118.8
C11 C10 C13 111.1(5)
C11 C10 N1 109.9(3)
C13 C10 N1 109.7(3)
C11 C10 C12 108.1(5)
C13 C10 C12 107.8(4)
N1 C10 C12 110.1(5)
C10 C11 H11A 109.5
C10 C11 H11B 109.5
H11A C11 H11B 109.5
C10 C11 H11C 109.5
H11A C11 H11C 109.5
H11B C11 H11C 109.5
C10 C12 H12A 109.5
C10 C12 H12B 109.5
H12A C12 H12B 109.5
C10 C12 H12C 109.5
H12A C12 H12C 109.5
H12B C12 H12C 109.5
C10 C13 H13A 109.5
C10 C13 H13B 109.5
H13A C13 H13B 109.5
C10 C13 H13C 109.5
H13A C13 H13C 109.5
H13B C13 H13C 109.5
O1 C14 O2 123.2(3)
O1 C14 C15 121.6(3)
O2 C14 C15 115.2(3)
C14 C15 C16 109.4(3)
C14 C15 C22 112.9(3)
C16 C15 C22 114.1(3)
C14 C15 H15 106.6
C16 C15 H15 106.6
C22 C15 H15 106.6
C17 C16 C21 118.2(4)
C17 C16 C15 120.1(4)
C21 C16 C15 121.6(3)
C16 C17 C18 121.6(5)
C16 C17 H17 119.2
C18 C17 H17 119.2
C17 C18 C19 119.9(5)
C17 C18 H18 120.0
C19 C18 H18 120.0
C20 C19 C18 119.6(6)
C20 C19 H19 120.2
C18 C19 H19 120.2
C19 C20 C21 120.7(5)
C19 C20 H20 119.6
C21 C20 H20 119.6
C16 C21 C20 120.0(4)
C16 C21 H21 120.0
C20 C21 H21 120.0
C23 C22 C27 118.5(5)
C23 C22 C15 117.8(5)
C27 C22 C15 123.6(4)
C22 C23 C24 119.2(6)
C22 C23 H23 120.4
C24 C23 H23 120.4
C25 C24 C23 122.3(7)
C25 C24 H24 118.8
C23 C24 H24 118.8
C24 C25 C26 118.8(6)
C24 C25 H25 120.6
C26 C25 H25 120.6
C25 C26 C27 120.8(7)
C25 C26 H26 119.6
C27 C26 H26 119.6
C22 C27 C26 120.3(6)
C22 C27 H27 119.8
C26 C27 H27 119.8
O3 C28 O4 130.8(5)
O3 C28 C29 112.4(4)
O4 C28 C29 116.8(5)
C36 C29 C30 111.9(10)
C36 C29 C28 106.4(7)
C30 C29 C28 116.4(7)
C36 C29 H29 107.2
C30 C29 H29 107.2
C28 C29 H29 107.2
C31 C30 C35 120.3(13)
C31 C30 C29 122.5(12)
C35 C30 C29 116.9(15)
C30 C31 C32 121.2(16)
C30 C31 H31 119.4
C32 C31 H31 119.4
C33 C32 C31 118.1(17)
C33 C32 H32 121.0
C31 C32 H32 121.0
C34 C33 C32 121.8(16)
C34 C33 H33 119.1
C32 C33 H33 119.1
C33 C34 C35 115.8(16)
C33 C34 H34 122.1
C35 C34 H34 122.1
C30 C35 C34 121.8(16)
C30 C35 H35 119.1
C34 C35 H35 119.1
C41 C36 C37 117.4(13)
C41 C36 C29 124.0(13)
C37 C36 C29 117.6(11)
C36 C37 C38 120.2(16)
C36 C37 H37 119.9
C38 C37 H37 119.9
C39 C38 C37 118.8(18)
C39 C38 H38 120.6
C37 C38 H38 120.6
C38 C39 C40 115(2)
C38 C39 H39 122.6
C40 C39 H39 122.6
C41 C40 C39 128(2)
C41 C40 H40 116.1
C39 C40 H40 116.1
C40 C41 C36 120.0(19)
C40 C41 H41 120.0
C36 C41 H41 120.0
C35' C30' C31' 114.4(17)
C32' C31' C30' 123.0(18)
C32' C31' H31' 118.5
C30' C31' H31' 118.5
C33' C32' C31' 120.4(18)
C33' C32' H32' 119.8
C31' C32' H32' 119.8
C32' C33' C34' 118.0(17)
C32' C33' H33' 121.0
C34' C33' H33' 121.0
C33' C34' C35' 121.1(16)
C33' C34' H34' 119.5
C35' C34' H34' 119.5
C30' C35' C34' 122.6(17)
C30' C35' H35' 118.7
C34' C35' H35' 118.7
C41' C36' C37' 113.5(16)
C38' C37' C36' 120.6(15)
C38' C37' H37' 119.7
C36' C37' H37' 119.7
C39' C38' C37' 122.0(15)
C39' C38' H38' 119.0
C37' C38' H38' 119.0
C38' C39' C40' 117.7(17)
C38' C39' H39' 121.2
C40' C39' H39' 121.2
C39' C40' C41' 118.2(18)
C39' C40' H40' 120.9
C41' C40' H40' 120.9
C40' C41' C36' 122.6(18)
C40' C41' H41' 118.7
C36' C41' H41' 118.7
C47 C42 C43 116.6(3)
C47 C42 C48 120.9(4)
C43 C42 C48 122.5(4)
C47 C42 Ru1 69.2(2)
C43 C42 Ru1 70.1(2)
C48 C42 Ru1 132.7(3)
C44 C43 C42 122.1(3)
C44 C43 Ru1 74.5(2)
C42 C43 Ru1 71.82(19)
C44 C43 H43 118.9
C42 C43 H43 118.9
Ru1 C43 H43 126.8
C45 C44 C43 119.5(3)
C45 C44 Ru1 71.2(2)
C43 C44 Ru1 68.29(19)
C45 C44 H44 120.2
C43 C44 H44 120.2
Ru1 C44 H44 133.4
C44 C45 C46 119.3(4)
C44 C45 C51 120.6(4)
C46 C45 C51 120.1(4)
C44 C45 Ru1 72.4(2)
C46 C45 Ru1 68.8(2)
C51 C45 Ru1 129.3(3)
C47 C46 C45 120.3(4)
C47 C46 Ru1 69.95(19)
C45 C46 Ru1 73.9(2)
C47 C46 H46 119.9
C45 C46 H46 119.9
Ru1 C46 H46 128.5
C42 C47 C46 122.1(3)
C42 C47 Ru1 73.1(2)
C46 C47 Ru1 72.0(2)
C42 C47 H47 119.0
C46 C47 H47 119.0
Ru1 C47 H47 128.3
C50 C48 C49 111.9(4)
C50 C48 C42 114.9(4)
C49 C48 C42 107.4(4)
C50 C48 H48 107.4
C49 C48 H48 107.4
C42 C48 H48 107.4
C48 C49 H49A 109.5
C48 C49 H49B 109.5
H49A C49 H49B 109.5
C48 C49 H49C 109.5
H49A C49 H49C 109.5
H49B C49 H49C 109.5
C48 C50 H50A 109.5
C48 C50 H50B 109.5
H50A C50 H50B 109.5
C48 C50 H50C 109.5
H50A C50 H50C 109.5
H50B C50 H50C 109.5
C45 C51 H51A 109.5
C45 C51 H51B 109.5
H51A C51 H51B 109.5
C45 C51 H51C 109.5
H51A C51 H51C 109.5
H51B C51 H51C 109.5

loop_
_geom_bond_atom_site_label_1
_geom_bond_atom_site_label_2
_geom_bond_distance
Ru1 O3 2.074(3)
Ru1 O1 2.102(2)
Ru1 C1 2.116(3)
Ru1 C47 2.136(3)
Ru1 C46 2.162(4)
Ru1 C43 2.164(3)
Ru1 C42 2.186(3)
Ru1 C45 2.229(3)
Ru1 C44 2.244(3)
Cl2 C7 1.755(6)
O1 C14 1.225(4)
O2 C14 1.294(4)
O2 C1 1.479(4)
O3 C28 1.184(5)
O4 C28 1.216(5)
O5 C2 1.224(4)
N1 C2 1.365(4)
N1 C3 1.463(6)
N1 C10 1.520(5)
C1 C2 1.517(5)
C1 H1 0.9800
C3 C4 1.501(6)
C3 H3A 0.9700
C3 H3B 0.9700
C4 C9 1.378(5)
C4 C5 1.402(6)
C5 C6 1.348(8)
C5 H5 0.9300
C6 C7 1.358(9)
C6 H6 0.9300
C7 C8 1.385(7)
C8 C9 1.374(6)
C8 H8 0.9300
C9 H9 0.9300
C10 C11 1.515(7)
C10 C13 1.516(6)
C10 C12 1.525(8)
C11 H11A 0.9600
C11 H11B 0.9600
C11 H11C 0.9600
C12 H12A 0.9600
C12 H12B 0.9600
C12 H12C 0.9600
C13 H13A 0.9600
C13 H13B 0.9600
C13 H13C 0.9600
C14 C15 1.506(4)
C15 C16 1.523(5)
C15 C22 1.528(6)
C15 H15 0.9800
C16 C17 1.357(6)
C16 C21 1.377(5)
C17 C18 1.369(8)
C17 H17 0.9300
C18 C19 1.370(8)
C18 H18 0.9300
C19 C20 1.338(7)
C19 H19 0.9300
C20 C21 1.391(6)
C20 H20 0.9300
C21 H21 0.9300
C22 C23 1.371(6)
C22 C27 1.375(7)
C23 C24 1.405(9)
C23 H23 0.9300
C24 C25 1.330(10)
C24 H24 0.9300
C25 C26 1.358(10)
C25 H25 0.9300
C26 C27 1.396(8)
C26 H26 0.9300
C27 H27 0.9300
C28 C29 1.605(7)
C29 C36 1.511(14)
C29 C30 1.584(14)
C29 H29 0.9800
C30 C31 1.293(18)
C30 C35 1.36(2)
C31 C32 1.37(2)
C31 H31 0.9300
C32 C33 1.36(3)
C32 H32 0.9300
C33 C34 1.36(2)
C33 H33 0.9300
C34 C35 1.38(2)
C34 H34 0.9300
C35 H35 0.9300
C36 C41 1.306(16)
C36 C37 1.355(18)
C37 C38 1.380(18)
C37 H37 0.9300
C38 C39 1.32(2)
C38 H38 0.9300
C39 C40 1.34(3)
C39 H39 0.9300
C40 C41 1.22(2)
C40 H40 0.9300
C41 H41 0.9300
C30' C35' 1.401(19)
C30' C31' 1.421(18)
C31' C32' 1.405(18)
C31' H31' 0.9300
C32' C33' 1.386(19)
C32' H32' 0.9300
C33' C34' 1.390(18)
C33' H33' 0.9300
C34' C35' 1.403(18)
C34' H34' 0.9300
C35' H35' 0.9300
C36' C41' 1.407(18)
C36' C37' 1.438(18)
C37' C38' 1.410(18)
C37' H37' 0.9300
C38' C39' 1.382(18)
C38' H38' 0.9300
C39' C40' 1.391(19)
C39' H39' 0.9300
C40' C41' 1.402(18)
C40' H40' 0.9300
C41' H41' 0.9300
C42 C47 1.397(5)
C42 C43 1.419(5)
C42 C48 1.502(5)
C43 C44 1.408(5)
C43 H43 0.9300
C44 C45 1.397(5)
C44 H44 0.9300
C45 C46 1.406(6)
C45 C51 1.521(6)
C46 C47 1.402(5)
C46 H46 0.9300
C47 H47 0.9300
C48 C50 1.466(7)
C48 C49 1.497(7)
C48 H48 0.9800
C49 H49A 0.9600
C49 H49B 0.9600
C49 H49C 0.9600
C50 H50A 0.9600
C50 H50B 0.9600
C50 H50C 0.9600
C51 H51A 0.9600
C51 H51B 0.9600
C51 H51C 0.9600
